data_2104906
loop_
_publ_author_name
'Kanzaki, Masami'
'Xue, Xianyu'
'Reibstein, Sindy'
'Berryman, Eleanor'
'Namgung, Seonyi'

_publ_section_title
;
 Structures of two new high-pressure forms of AlPO~4~ by X-ray powder
 diffraction and NMR spectroscopy
;
_journal_coeditor_code WH5011
_journal_issue 1
_journal_name_full 'Acta Crystallographica Section B'
_journal_page_first 30
_journal_page_last 40
_journal_paper_doi 10.1107/S0108768110051050
_journal_volume 67
_journal_year 2011
_chemical_formula_analytical 'Al O4 P'
_chemical_formula_moiety 'Al O4 P'
_chemical_formula_structural 'Al P O4'
_chemical_formula_sum 'Al O4 P'
_chemical_formula_weight 121.95
_chemical_name_common 'aluminum orthophosphate'
_chemical_name_systematic ' AlPO4'
_space_group_crystal_system monoclinic
_space_group_IT_number 14
_space_group_name_Hall '-P 2ybc'
_space_group_name_H-M_alt 'P 1 21/c 1'
_cell_angle_alpha 90.0
_cell_angle_beta 104.7426(5)
_cell_angle_gamma 90.0
_cell_formula_units_Z 12
_cell_length_a 6.13219(6)
_cell_length_b 14.34650(10)
_cell_length_c 8.57620(9)
_cell_measurement_temperature 300
_cell_volume 729.656(12)
_computing_molecular_graphics VESTA
_computing_structure_refinement RIETAN-FP
_computing_structure_solution FOX
_diffrn_ambient_temperature 300
_diffrn_measurement_device_type Debye-Scherrer
_diffrn_radiation_type synchrotron
_diffrn_radiation_wavelength 1.00036
_exptl_absorpt_coefficient_mu 3.25
_pd_char_colour white
_pd_char_particle_morphology powder
_pd_instr_location
; BL19B2, SPring-8
  1-1 Koto, Sayo-cho,
  Hyogo 679-5198
  Japam
;
_pd_meas_2theta_range_inc 0.010
_pd_meas_2theta_range_max 77.490
_pd_meas_2theta_range_min 7.010
_pd_meas_number_of_points 7049
_pd_meas_scan_method step
_pd_prep_cool_rate 30000
_pd_prep_pressure 7000000
_pd_prep_temperature 1773(2)
_pd_proc_2theta_range_inc 0.010
_pd_proc_2theta_range_max 77.490
_pd_proc_2theta_range_min 7.010
_pd_proc_info_data_reduction ' '
_pd_proc_info_excluded_regions '0-7, 77.5-80'
_pd_proc_ls_pref_orient_corr ' ?'
_pd_proc_ls_profile_function Pseudo-Voigt
_pd_proc_ls_prof_R_factor 0.0355
_pd_proc_ls_prof_wR_expected 0.0313
_pd_proc_ls_prof_wR_factor 0.0489
_pd_proc_wavelength 1.00036
_pd_spec_mounting ' capillary'
_pd_spec_mount_mode transmission
_pd_spec_shape cylinder
_pd_spec_size_axial 3.0
_pd_spec_size_equat 0.3
_pd_spec_size_thick 0.3
_refine_ls_goodness_of_fit_all 1.55
_refine_ls_number_constraints 0
_refine_ls_number_parameters 145
_refine_ls_number_restraints 0
_refine_ls_weighting_scheme sigma
_cod_data_source_file wh5011.cif
_cod_data_source_block P21c
_cod_original_cell_volume 729.70(10)
_cod_original_sg_symbol_H-M 'P 21/c'
_cod_database_code 2104906
_cod_database_fobs_code 2104906

loop_
_space_group_symop_id
_space_group_symop_operation_xyz
1 x,y,z
2 -x,y+1/2,-z+1/2
3 -x,-y,-z
4 x,-y+1/2,z+1/2

loop_
_atom_site_type_symbol
_atom_site_label
_atom_site_fract_x
_atom_site_fract_y
_atom_site_fract_z
_atom_site_thermal_displace_type
_atom_site_occupancy
Al3+ Al1 0.7963(3) 0.59210(10) 0.6194(2) Biso 1.0
Al3+ Al2 0.1559(4) 0.69880(10) 0.8504(2) Biso 1.0
Al3+ Al3 0.4535(3) 0.10230(10) 0.4374(2) Biso 1.0
P P1 0.3214(3) 0.24840(10) 0.1412(2) Biso 1.0
P P2 0.6681(3) 0.04740(10) 0.8262(2) Biso 1.0
P P3 0.9140(3) 0.10270(10) 0.3284(2) Biso 1.0
O2- O11 0.4271(6) 0.1809(2) 0.2734(4) Biso 1.0
O2- O12 0.1566(6) 0.3211(2) 0.1907(5) Biso 1.0
O2- O13 0.5212(6) 0.3057(3) 0.0988(5) Biso 1.0
O2- O14 0.1792(6) 0.2042(2) 0.9896(4) Biso 1.0
O2- O21 0.5466(6) 0.0144(2) 0.6494(4) Biso 1.0
O2- O22 0.7705(6) 0.9662(2) 0.9264(5) Biso 1.0
O2- O23 0.5052(6) 0.1054(3) 0.8955(4) Biso 1.0
O2- O24 0.8652(6) 0.1143(3) 0.8068(4) Biso 1.0
O2- O31 0.7815(5) 0.1243(2) 0.4700(4) Biso 1.0
O2- O32 0.8616(6) 0.1881(2) 0.2109(4) Biso 1.0
O2- O33 0.1633(6) 0.0946(3) 0.4195(4) Biso 1.0
O2- O34 0.8310(6) 0.0121(2) 0.2476(4) Biso 1.0

loop_
_atom_type_symbol
_atom_type_description
_atom_type_scat_dispersion_real
_atom_type_scat_dispersion_imag
_atom_type_scat_source
? ? ? ? ?

loop_
_geom_angle_atom_site_label_1
_geom_angle_atom_site_label_2
_geom_angle_atom_site_label_3
_geom_angle_site_symmetry_1
_geom_angle_site_symmetry_2
_geom_angle_site_symmetry_3
_geom_angle
_geom_angle_publ_flag
? ? ? ? ? ? ? ?

loop_
_geom_bond_atom_site_label_1
_geom_bond_atom_site_label_2
_geom_bond_site_symmetry_1
_geom_bond_site_symmetry_2
_geom_bond_distance
_geom_bond_publ_flag
? ? ? ? ? ?
